data_7036245
loop_
_publ_author_name
'Taylor, Laurence J.'
'Surgenor, Brian A.'
'Wawrzyniak, Piotr'
'Ray, Matthew J.'
'Cordes, David B.'
'Slawin, Alexandra M. Z.'
'Kilian, Petr'

_publ_section_title
;
 Spontaneous dehydrocoupling in peri-substituted phosphine-borane adducts.
;
_journal_issue 5
_journal_name_full 'Dalton transactions (Cambridge, England : 2003)'
_journal_page_first 1976
_journal_page_last 1986
_journal_paper_doi 10.1039/c5dt02539g
_journal_volume 45
_journal_year 2016
_chemical_absolute_configuration ad
_chemical_formula_moiety 'C28 H36 B2 Fe P2'
_chemical_formula_sum 'C28 H36 B2 Fe P2'
_chemical_formula_weight 512.01
_space_group_crystal_system monoclinic
_space_group_IT_number 4
_space_group_name_Hall 'P 2yb'
_space_group_name_H-M_alt 'P 1 21 1'
_symmetry_space_group_name_Hall 'P 2yb'
_symmetry_space_group_name_H-M 'P 1 21 1'
_atom_sites_solution_hydrogens geom
_atom_sites_solution_primary direct
_atom_sites_solution_secondary difmap
_audit_creation_date 2015-08-03
_audit_creation_method 'by CrystalStructure 4.1'
_audit_update_record
;
2015-08-18 deposited with the CCDC.
2015-08-21 downloaded from the CCDC.
;
_cell_angle_alpha 90.0000
_cell_angle_beta 114.651(5)
_cell_angle_gamma 90.0000
_cell_formula_units_Z 4
_cell_length_a 15.409(5)
_cell_length_b 11.059(3)
_cell_length_c 16.712(6)
_cell_measurement_reflns_used 4626
_cell_measurement_temperature 93
_cell_measurement_theta_max 27.50
_cell_measurement_theta_min 2.30
_cell_volume 2588.3(14)
_computing_cell_refinement 'CrystalClear-SM Expert 2.1 b32'
_computing_data_collection 'CrystalClear-SM Expert 2.1 b32 (Rigaku, 2014)'
_computing_data_reduction 'CrystalClear-SM Expert 2.1 b32'
_computing_molecular_graphics 'CrystalStructure 4.1'
_computing_publication_material 'CrystalStructure 4.1 (Rigaku, 2014)'
_computing_structure_refinement 'SHELXL2013 (Sheldrick, 2008)'
_computing_structure_solution 'DIRDIF99-PATTY (Gould, et al., 1999)'
_diffrn_ambient_temperature 93
_diffrn_detector_area_resol_mean 5.814
_diffrn_measured_fraction_theta_full 0.989
_diffrn_measured_fraction_theta_max 0.980
_diffrn_measurement_device_type 'Rigaku XtaLAB P200'
_diffrn_measurement_method \w
_diffrn_radiation_type 'Mo K\a'
_diffrn_radiation_wavelength 0.71075
_diffrn_reflns_av_R_equivalents 0.0816
_diffrn_reflns_laue_measured_fraction_full 0.989
_diffrn_reflns_laue_measured_fraction_max 0.980
_diffrn_reflns_limit_h_max 18
_diffrn_reflns_limit_h_min -18
_diffrn_reflns_limit_k_max 13
_diffrn_reflns_limit_k_min -13
_diffrn_reflns_limit_l_max 20
_diffrn_reflns_limit_l_min -20
_diffrn_reflns_number 34241
_diffrn_reflns_point_group_measured_fraction_full 0.979
_diffrn_reflns_point_group_measured_fraction_max 0.969
_diffrn_reflns_theta_full 25.000
_diffrn_reflns_theta_max 25.569
_diffrn_reflns_theta_min 1.341
_diffrn_standards_number 0
_exptl_absorpt_coefficient_mu 0.721
_exptl_absorpt_correction_T_max 0.993
_exptl_absorpt_correction_T_min 0.647
_exptl_absorpt_correction_type multi-scan
_exptl_absorpt_process_details 'REQAB (Rigaku, 1998)'
_exptl_crystal_colour yellow
_exptl_crystal_density_diffrn 1.314
_exptl_crystal_density_method 'not measured'
_exptl_crystal_description prism
_exptl_crystal_F_000 1080.00
_exptl_crystal_size_max 0.200
_exptl_crystal_size_mid 0.030
_exptl_crystal_size_min 0.010
_refine_diff_density_max 3.35
_refine_diff_density_min -0.83
_refine_ls_abs_structure_details
;
 Flack x determined using 3167 quotients [(I+)-(I-)]/[(I+)+(I-)]
 (Parsons, S., Flack, H. D and Wagner, T., Acta Cryst. B69 (2013) 249-259.).
;
_refine_ls_abs_structure_Flack 0.042(11)
_refine_ls_extinction_method none
_refine_ls_goodness_of_fit_ref 1.171
_refine_ls_hydrogen_treatment constr
_refine_ls_number_parameters 605
_refine_ls_number_reflns 9417
_refine_ls_number_restraints 13
_refine_ls_R_factor_all 0.1060
_refine_ls_R_factor_gt 0.0948
_refine_ls_shift/su_max 0.000
_refine_ls_structure_factor_coef Fsqd
_refine_ls_weighting_details 'w = 1/[\s^2^(Fo^2^)+(0.0926P)^2^+29.0939P] where P=(Fo^2^+2Fc^2^)/3'
_refine_ls_weighting_scheme calc
_refine_ls_wR_factor_gt 0.2572
_refine_ls_wR_factor_ref 0.2647
_reflns_number_gt 8212
_reflns_number_total 9417
_reflns_threshold_expression F^2^>2.0\s(F^2^)
_cod_data_source_file c5dt02539g1.cif
_cod_data_source_block 5b
_cod_depositor_comments 'Adding full bibliography for 7036242--7036246.cif.'
_cod_database_code 7036245

loop_
_space_group_symop_id
_space_group_symop_operation_xyz
1 +X,+Y,+Z
2 -X,1/2+Y,-Z

loop_
_atom_site_label
_atom_site_type_symbol
_atom_site_fract_x
_atom_site_fract_y
_atom_site_fract_z
_atom_site_U_iso_or_equiv
_atom_site_adp_type
_atom_site_occupancy
_atom_site_site_symmetry_order
_atom_site_calc_flag
_atom_site_refinement_flags_posn
_atom_site_refinement_flags_adp
Fe1 Fe 0.90869(15) 0.37152(18) 0.90134(14) 0.0208(5) Uani 1 1 d . .
Fe31 Fe 0.89613(14) 0.33526(17) 0.41807(13) 0.0170(5) Uani 1 1 d . .
P1 P 0.7632(3) 0.4999(3) 0.9834(2) 0.0157(8) Uani 1 1 d . .
P9 P 0.6130(3) 0.6883(3) 0.8561(2) 0.0173(8) Uani 1 1 d . .
P31 P 0.7582(3) 0.5223(3) 0.4776(2) 0.0155(8) Uani 1 1 d . .
P39 P 0.6121(3) 0.7106(4) 0.3625(2) 0.0197(8) Uani 1 1 d . .
C1 C 0.7785(10) 0.6300(13) 1.0543(9) 0.017(3) Uani 1 1 d . .
C2 C 0.8357(11) 0.6100(13) 1.1455(10) 0.020(3) Uani 1 1 d . .
H2 H 0.8551 0.5298 1.1651 0.024 Uiso 1 1 calc R U
C3 C 0.8648(11) 0.7043(15) 1.2078(10) 0.026(3) Uani 1 1 d . .
H3 H 0.9010 0.6865 1.2684 0.031 Uiso 1 1 calc R U
C4 C 0.8410(10) 0.8215(14) 1.1814(10) 0.021(3) Uani 1 1 d . .
C5 C 0.7821(10) 0.8434(13) 1.0913(9) 0.020(3) Uani 1 1 d . .
C6 C 0.7614(11) 0.9688(13) 1.0751(11) 0.021(3) Uani 1 1 d . .
C7 C 0.7055(11) 1.0060(15) 0.9916(10) 0.027(4) Uani 1 1 d . .
H7 H 0.6937 1.0896 0.9782 0.033 Uiso 1 1 calc R U
C8 C 0.6651(11) 0.9159(13) 0.9244(10) 0.022(3) Uani 1 1 d . .
H8 H 0.6231 0.9405 0.8667 0.026 Uiso 1 1 calc R U
C9 C 0.6854(9) 0.7937(12) 0.9413(9) 0.014(3) Uani 1 1 d . .
C10 C 0.7480(9) 0.7522(13) 1.0259(9) 0.015(3) Uani 1 1 d . .
C11 C 0.8636(13) 0.9423(14) 1.2311(11) 0.031(4) Uani 1 1 d . .
H11A H 0.8430 0.9413 1.2798 0.037 Uiso 1 1 calc R U
H11B H 0.9329 0.9598 1.2555 0.037 Uiso 1 1 calc R U
C12 C 0.8068(13) 1.0362(15) 1.1613(11) 0.029(4) Uani 1 1 d . .
H12A H 0.7572 1.0739 1.1763 0.035 Uiso 1 1 calc R U
H12B H 0.8497 1.1004 1.1576 0.035 Uiso 1 1 calc R U
C13 C 0.8795(11) 0.4891(14) 0.9801(10) 0.024(3) Uani 1 1 d . .
C14 C 0.9135(11) 0.5526(14) 0.9256(10) 0.024(3) Uani 1 1 d . .
H14 H 0.8792 0.6131 0.8841 0.028 Uiso 1 1 calc R U
C15 C 1.0062(12) 0.5120(18) 0.9425(12) 0.036(4) Uani 1 1 d . .
H15 H 1.0455 0.5414 0.9156 0.043 Uiso 1 1 calc R U
C16 C 1.0306(12) 0.4185(18) 1.0074(11) 0.035(4) Uani 1 1 d . .
H16 H 1.0883 0.3735 1.0302 0.042 Uiso 1 1 calc R U
C17 C 0.9528(11) 0.4051(14) 1.0318(10) 0.024(3) Uani 1 1 d . .
H17 H 0.9499 0.3505 1.0746 0.029 Uiso 1 1 calc R U
C18 C 0.7847(12) 0.2815(13) 0.8272(9) 0.022(3) Uani 1 1 d . .
H18 H 0.7247 0.2933 0.8294 0.027 Uiso 1 1 calc R U
C19 C 0.8176(10) 0.3407(14) 0.7732(10) 0.024(3) Uani 1 1 d . .
H19 H 0.7830 0.4004 0.7311 0.029 Uiso 1 1 calc R U
C20 C 0.9114(12) 0.2996(14) 0.7893(10) 0.026(3) Uani 1 1 d . .
H20 H 0.9496 0.3256 0.7603 0.031 Uiso 1 1 calc R U
C21 C 0.9362(12) 0.2113(15) 0.8582(10) 0.030(4) Uani 1 1 d . .
H21 H 0.9953 0.1695 0.8842 0.036 Uiso 1 1 calc R U
C22 C 0.8593(12) 0.1968(14) 0.8808(11) 0.028(4) Uani 1 1 d . .
H22 H 0.8559 0.1420 0.9233 0.033 Uiso 1 1 calc R U
C23 C 0.5003(10) 0.6774(14) 0.8691(10) 0.021(3) Uani 1 1 d . .
H23 H 0.4571 0.6230 0.8212 0.025 Uiso 1 1 calc R U
C24 C 0.5161(13) 0.6177(18) 0.9556(12) 0.035(4) Uani 1 1 d . .
H24A H 0.5595 0.6674 1.0045 0.042 Uiso 1 1 calc R U
H24B H 0.5442 0.5374 0.9585 0.042 Uiso 1 1 calc R U
H24C H 0.4549 0.6097 0.9600 0.042 Uiso 1 1 calc R U
C25 C 0.4489(12) 0.7931(18) 0.8604(12) 0.036(4) Uani 1 1 d . .
H25A H 0.3841 0.7769 0.8547 0.043 Uiso 1 1 calc R U
H25B H 0.4458 0.8362 0.8080 0.043 Uiso 1 1 calc R U
H25C H 0.4829 0.8429 0.9127 0.043 Uiso 1 1 calc R U
C26 C 0.5849(11) 0.7551(14) 0.7474(10) 0.022(3) Uani 1 1 d . .
H26 H 0.5495 0.8321 0.7439 0.027 Uiso 1 1 calc R U
C27 C 0.5198(11) 0.6735(15) 0.6733(12) 0.029(4) Uani 1 1 d . .
H27A H 0.4943 0.7190 0.6179 0.034 Uiso 1 1 calc R U
H27B H 0.4669 0.6453 0.6864 0.034 Uiso 1 1 calc R U
H27C H 0.5562 0.6039 0.6678 0.034 Uiso 1 1 calc R U
C28 C 0.6769(12) 0.7877(17) 0.7365(12) 0.035(4) Uani 1 1 d . .
H28A H 0.7181 0.7163 0.7489 0.043 Uiso 1 1 calc R U
H28B H 0.7107 0.8526 0.7776 0.043 Uiso 1 1 calc R U
H28C H 0.6602 0.8148 0.6760 0.043 Uiso 1 1 calc R U
C31 C 0.7892(10) 0.6533(12) 0.5528(9) 0.016(3) Uani 1 1 d . .
C32 C 0.8544(10) 0.6294(13) 0.6394(9) 0.017(3) Uani 1 1 d . .
H32 H 0.8753 0.5484 0.6547 0.021 Uiso 1 1 calc R U
C33 C 0.8911(10) 0.7203(14) 0.7060(9) 0.019(3) Uani 1 1 d . .
H33 H 0.9336 0.7002 0.7645 0.022 Uiso 1 1 calc R U
C34 C 0.8629(10) 0.8379(14) 0.6824(9) 0.021(3) Uani 1 1 d . .
C35 C 0.7944(10) 0.8632(14) 0.5957(9) 0.019(3) Uani 1 1 d . .
C36 C 0.7705(10) 0.9885(13) 0.5839(10) 0.020(3) Uani 1 1 d . .
C37 C 0.7034(12) 1.0264(14) 0.5043(11) 0.025(3) Uani 1 1 d . .
H37 H 0.6865 1.1094 0.4942 0.030 Uiso 1 1 calc R U
C38 C 0.6595(11) 0.9390(14) 0.4371(10) 0.021(3) Uani 1 1 d . .
H38 H 0.6116 0.9658 0.3825 0.025 Uiso 1 1 calc R U
C39 C 0.6825(11) 0.8166(14) 0.4466(11) 0.024(3) Uani 1 1 d . .
C40 C 0.7548(11) 0.7726(14) 0.5293(10) 0.020(3) Uani 1 1 d . .
C41 C 0.8864(13) 0.9557(14) 0.7330(12) 0.031(4) Uani 1 1 d . .
H41A H 0.9555 0.9733 0.7553 0.037 Uiso 1 1 calc R U
H41B H 0.8691 0.9512 0.7837 0.037 Uiso 1 1 calc R U
C42 C 0.8284(12) 1.0537(15) 0.6691(10) 0.026(3) Uani 1 1 d . U
H42A H 0.7860 1.0954 0.6913 0.032 Uiso 1 1 calc R U
H42B H 0.8711 1.1143 0.6604 0.032 Uiso 1 1 calc R U
C43 C 0.8745(10) 0.4684(13) 0.4908(9) 0.018(3) Uani 1 1 d . .
C44 C 0.9283(10) 0.5154(14) 0.4448(10) 0.021(3) Uani 1 1 d . .
H44 H 0.9102 0.5808 0.4043 0.025 Uiso 1 1 calc R U
C45 C 1.0147(11) 0.4444(14) 0.4715(10) 0.023(3) Uani 1 1 d . U
H45 H 1.0632 0.4542 0.4509 0.028 Uiso 1 1 calc R U
C46 C 1.0143(10) 0.3574(14) 0.5342(9) 0.023(3) Uani 1 1 d . .
H46 H 1.0629 0.2992 0.5628 0.028 Uiso 1 1 calc R U
C47 C 0.9284(10) 0.3721(14) 0.5469(9) 0.021(3) Uani 1 1 d . .
H47 H 0.9104 0.3262 0.5856 0.025 Uiso 1 1 calc R U
C48 C 0.7659(10) 0.2568(13) 0.3440(9) 0.018(3) Uani 1 1 d . .
H48 H 0.7082 0.2717 0.3500 0.022 Uiso 1 1 calc R U
C49 C 0.8000(10) 0.3191(13) 0.2887(9) 0.019(3) Uani 1 1 d . .
H49 H 0.7679 0.3827 0.2492 0.023 Uiso 1 1 calc R U
C50 C 0.8899(12) 0.2704(14) 0.3022(9) 0.023(3) Uani 1 1 d . .
H50 H 0.9289 0.2978 0.2744 0.028 Uiso 1 1 calc R U
C51 C 0.9122(11) 0.1762(14) 0.3626(11) 0.027(4) Uani 1 1 d . .
H51 H 0.9679 0.1272 0.3825 0.032 Uiso 1 1 calc R U
C52 C 0.8362(11) 0.1670(14) 0.3890(11) 0.026(3) Uani 1 1 d . .
H52 H 0.8325 0.1101 0.4301 0.031 Uiso 1 1 calc R U
C53 C 0.5183(10) 0.6681(16) 0.4000(13) 0.030(4) Uani 1 1 d . .
H53 H 0.5522 0.6529 0.4648 0.036 Uiso 1 1 calc R U
C54 C 0.4668(14) 0.5499(18) 0.3591(15) 0.045(5) Uani 1 1 d . .
H54A H 0.4161 0.5347 0.3787 0.054 Uiso 1 1 calc R U
H54B H 0.5126 0.4829 0.3777 0.054 Uiso 1 1 calc R U
H54C H 0.4389 0.5566 0.2948 0.054 Uiso 1 1 calc R U
C55 C 0.4492(14) 0.7683(18) 0.3894(15) 0.043(5) Uani 1 1 d . .
H55A H 0.4295 0.8048 0.3310 0.052 Uiso 1 1 calc R U
H55B H 0.4799 0.8298 0.4347 0.052 Uiso 1 1 calc R U
H55C H 0.3931 0.7361 0.3956 0.052 Uiso 1 1 calc R U
C56 C 0.5579(12) 0.7912(15) 0.2565(10) 0.026(3) Uani 1 1 d . .
H56 H 0.5185 0.8588 0.2634 0.031 Uiso 1 1 calc R U
C57 C 0.4914(14) 0.7086(18) 0.1828(12) 0.042(5) Uani 1 1 d . .
H57A H 0.4666 0.7528 0.1269 0.050 Uiso 1 1 calc R U
H57B H 0.4382 0.6827 0.1963 0.050 Uiso 1 1 calc R U
H57C H 0.5270 0.6375 0.1781 0.050 Uiso 1 1 calc R U
C58 C 0.6327(13) 0.8462(16) 0.2308(11) 0.035(4) Uani 1 1 d . .
H58A H 0.6694 0.7815 0.2191 0.042 Uiso 1 1 calc R U
H58B H 0.6759 0.8971 0.2789 0.042 Uiso 1 1 calc R U
H58C H 0.6013 0.8955 0.1777 0.042 Uiso 1 1 calc R U
B1 B 0.7371(16) 0.3540(17) 1.0341(12) 0.034(5) Uani 1 1 d . .
H1A H 0.7912 0.3366 1.0903 0.040 Uiso 1 1 calc R U
H1B H 0.7277 0.2861 0.9936 0.040 Uiso 1 1 calc R U
H1C H 0.6793 0.3655 1.0440 0.040 Uiso 1 1 calc R U
B9 B 0.6706(14) 0.5326(17) 0.8638(11) 0.027(4) Uani 1 1 d . .
H9A H 0.7027 0.5296 0.8235 0.033 Uiso 1 1 calc R U
H9B H 0.6204 0.4695 0.8453 0.033 Uiso 1 1 calc R U
B31 B 0.6919(14) 0.4041(16) 0.5177(12) 0.026(4) Uani 1 1 d . .
H31A H 0.6543 0.3504 0.4688 0.031 Uiso 1 1 calc R U
H31B H 0.6492 0.4458 0.5387 0.031 Uiso 1 1 calc R U
H31C H 0.7386 0.3563 0.5657 0.031 Uiso 1 1 calc R U
B39 B 0.6939(12) 0.5840(16) 0.3586(11) 0.021(3) Uani 1 1 d . .
H39A H 0.7410 0.6152 0.3377 0.025 Uiso 1 1 calc R U
H39B H 0.6562 0.5192 0.3182 0.025 Uiso 1 1 calc R U

loop_
_atom_site_aniso_label
_atom_site_aniso_U_11
_atom_site_aniso_U_22
_atom_site_aniso_U_33
_atom_site_aniso_U_23
_atom_site_aniso_U_13
_atom_site_aniso_U_12
Fe1 0.0202(11) 0.0172(11) 0.0202(10) -0.0029(8) 0.0035(9) 0.0045(9)
Fe31 0.0182(10) 0.0143(11) 0.0157(10) -0.0022(8) 0.0043(8) 0.0033(8)
P1 0.0172(18) 0.0118(18) 0.0167(17) 0.0000(14) 0.0056(15) 0.0018(13)
P9 0.0180(18) 0.0129(19) 0.0184(18) -0.0023(14) 0.0051(15) -0.0008(14)
P31 0.0152(17) 0.0114(18) 0.0200(18) -0.0021(14) 0.0075(15) -0.0010(13)
P39 0.0196(18) 0.018(2) 0.0175(18) -0.0056(15) 0.0039(15) 0.0025(15)
C1 0.023(7) 0.012(7) 0.021(7) -0.002(5) 0.013(6) 0.004(6)
C2 0.023(8) 0.012(7) 0.020(7) 0.004(6) 0.005(6) 0.004(6)
C3 0.026(8) 0.029(9) 0.021(8) 0.001(7) 0.008(7) 0.004(7)
C4 0.024(7) 0.013(7) 0.027(7) -0.009(6) 0.010(6) -0.005(6)
C5 0.022(7) 0.011(7) 0.024(7) 0.001(6) 0.007(6) -0.001(6)
C6 0.024(8) 0.008(7) 0.034(9) -0.013(6) 0.014(7) -0.005(6)
C7 0.029(8) 0.018(8) 0.025(8) -0.002(6) 0.001(7) 0.006(7)
C8 0.023(8) 0.011(7) 0.026(8) -0.001(6) 0.004(7) -0.006(6)
C9 0.011(6) 0.016(7) 0.013(6) 0.000(5) 0.002(5) -0.001(5)
C10 0.007(6) 0.018(7) 0.015(7) -0.002(5) 0.000(5) 0.003(5)
C11 0.042(10) 0.019(8) 0.024(8) -0.014(7) 0.006(7) -0.001(7)
C12 0.034(9) 0.023(9) 0.029(8) -0.008(7) 0.013(7) -0.007(7)
C13 0.025(8) 0.025(8) 0.017(7) -0.005(6) 0.003(6) 0.012(6)
C14 0.027(8) 0.020(8) 0.024(8) -0.010(6) 0.011(7) 0.000(6)
C15 0.028(9) 0.047(11) 0.035(9) -0.017(9) 0.014(8) -0.013(8)
C16 0.021(8) 0.047(11) 0.027(9) -0.020(8) 0.001(7) 0.000(7)
C17 0.031(9) 0.017(8) 0.018(7) -0.002(6) 0.003(7) 0.008(6)
C18 0.031(8) 0.013(7) 0.013(7) -0.010(6) 0.000(6) 0.002(6)
C19 0.023(7) 0.015(7) 0.024(7) -0.002(6) 0.000(6) 0.004(6)
C20 0.037(9) 0.019(8) 0.022(8) -0.009(6) 0.013(7) 0.003(7)
C21 0.034(9) 0.030(9) 0.015(7) -0.015(7) -0.001(7) 0.011(7)
C22 0.041(10) 0.015(8) 0.027(8) -0.001(6) 0.015(8) 0.015(7)
C23 0.011(6) 0.024(8) 0.027(8) -0.004(6) 0.007(6) -0.004(6)
C24 0.028(9) 0.047(11) 0.037(10) 0.018(8) 0.021(8) 0.009(8)
C25 0.019(8) 0.053(12) 0.035(9) -0.005(8) 0.011(7) 0.002(7)
C26 0.029(8) 0.023(8) 0.019(7) -0.005(6) 0.014(7) -0.001(6)
C27 0.017(8) 0.021(8) 0.045(10) -0.007(7) 0.010(7) -0.001(6)
C28 0.025(9) 0.035(10) 0.037(10) 0.008(8) 0.004(8) -0.003(7)
C31 0.022(7) 0.007(6) 0.019(7) -0.002(5) 0.008(6) 0.002(5)
C32 0.018(7) 0.015(7) 0.017(7) 0.004(5) 0.006(6) 0.006(6)
C33 0.012(7) 0.027(8) 0.012(7) -0.005(6) 0.000(5) -0.003(6)
C34 0.019(7) 0.016(7) 0.026(7) -0.006(6) 0.007(6) -0.003(6)
C35 0.017(6) 0.020(8) 0.024(7) -0.004(6) 0.012(6) 0.000(6)
C36 0.021(7) 0.014(7) 0.026(8) -0.005(6) 0.010(6) -0.001(6)
C37 0.036(9) 0.010(7) 0.036(9) -0.001(6) 0.020(7) 0.003(6)
C38 0.018(7) 0.019(8) 0.022(8) 0.004(6) 0.004(6) 0.006(6)
C39 0.022(7) 0.011(7) 0.037(9) -0.008(6) 0.012(7) -0.001(6)
C40 0.020(7) 0.019(7) 0.026(8) 0.000(6) 0.014(6) 0.007(6)
C41 0.042(10) 0.013(8) 0.045(10) -0.005(7) 0.024(9) -0.008(7)
C42 0.027(4) 0.026(4) 0.026(4) -0.0006(14) 0.0107(19) -0.0002(14)
C43 0.022(7) 0.011(7) 0.021(7) -0.001(6) 0.009(6) -0.002(6)
C44 0.015(7) 0.016(7) 0.025(8) -0.010(6) 0.001(6) -0.005(6)
C45 0.023(3) 0.023(3) 0.024(3) -0.0009(14) 0.0096(19) -0.0001(14)
C46 0.021(7) 0.019(8) 0.014(6) -0.002(6) -0.009(6) 0.007(6)
C47 0.029(8) 0.022(7) 0.014(6) -0.004(6) 0.010(6) 0.000(7)
C48 0.017(7) 0.017(7) 0.019(7) -0.001(6) 0.007(6) 0.002(5)
C49 0.025(7) 0.015(7) 0.014(6) 0.001(6) 0.005(6) 0.007(6)
C50 0.037(9) 0.019(8) 0.015(7) -0.005(6) 0.013(7) 0.002(7)
C51 0.025(8) 0.018(8) 0.028(8) -0.017(7) 0.002(7) 0.008(6)
C52 0.027(8) 0.012(7) 0.030(8) 0.001(6) 0.004(7) 0.004(6)
C53 0.011(7) 0.032(9) 0.049(10) -0.012(8) 0.014(7) -0.006(6)
C54 0.031(10) 0.038(11) 0.056(13) -0.014(9) 0.009(9) -0.003(8)
C55 0.038(11) 0.039(11) 0.066(14) -0.010(10) 0.035(10) 0.006(9)
C56 0.028(8) 0.023(8) 0.020(7) -0.004(6) 0.004(7) 0.001(6)
C57 0.042(11) 0.034(10) 0.022(9) -0.008(8) -0.014(8) 0.002(8)
C58 0.048(10) 0.022(9) 0.035(9) 0.002(7) 0.017(8) -0.003(8)
B1 0.055(12) 0.024(11) 0.023(8) -0.007(7) 0.017(9) -0.025(9)
B9 0.029(10) 0.026(10) 0.020(9) 0.001(7) 0.004(7) 0.004(8)
B31 0.036(10) 0.023(10) 0.025(9) -0.005(7) 0.019(8) -0.009(8)
B39 0.018(8) 0.028(9) 0.017(8) -0.003(7) 0.007(7) 0.006(7)

loop_
_atom_type_symbol
_atom_type_description
_atom_type_scat_dispersion_real
_atom_type_scat_dispersion_imag
_atom_type_scat_source
C C 0.0033 0.0016
;
International Tables for Crystallography
(Vol. C, Tables 4.2.6.8 and 6.1.1.4)
;
H H 0.0000 0.0000
;
International Tables for Crystallography
(Vol. C, Table 6.1.1.4)
;
B B 0.0013 0.0007
;
International Tables for Crystallography
(Vol. C, Tables 4.2.6.8 and 6.1.1.4)
;
Fe Fe 0.3463 0.8444
;
International Tables for Crystallography
(Vol. C, Tables 4.2.6.8 and 6.1.1.4)
;
P P 0.1023 0.0942
;
International Tables for Crystallography
(Vol. C, Tables 4.2.6.8 and 6.1.1.4)
;

loop_
_geom_angle_atom_site_label_1
_geom_angle_atom_site_label_2
_geom_angle_atom_site_label_3
_geom_angle
C21 Fe1 C13 158.1(7)
C21 Fe1 C17 121.1(6)
C13 Fe1 C17 41.5(6)
C21 Fe1 C14 159.3(7)
C13 Fe1 C14 40.6(7)
C17 Fe1 C14 68.8(6)
C21 Fe1 C16 106.2(7)
C13 Fe1 C16 69.3(6)
C17 Fe1 C16 41.0(7)
C14 Fe1 C16 68.5(7)
C21 Fe1 C19 68.6(6)
C13 Fe1 C19 123.1(6)
C17 Fe1 C19 159.0(6)
C14 Fe1 C19 109.0(6)
C16 Fe1 C19 159.3(7)
C21 Fe1 C18 68.9(7)
C13 Fe1 C18 107.5(6)
C17 Fe1 C18 123.3(7)
C14 Fe1 C18 123.0(6)
C16 Fe1 C18 159.6(7)
C19 Fe1 C18 39.2(6)
C21 Fe1 C20 41.2(6)
C13 Fe1 C20 159.2(6)
C17 Fe1 C20 157.9(6)
C14 Fe1 C20 123.3(6)
C16 Fe1 C20 122.0(7)
C19 Fe1 C20 40.9(6)
C18 Fe1 C20 68.2(6)
C21 Fe1 C22 40.0(7)
C13 Fe1 C22 123.0(7)
C17 Fe1 C22 106.6(7)
C14 Fe1 C22 159.7(6)
C16 Fe1 C22 121.9(7)
C19 Fe1 C22 67.8(6)
C18 Fe1 C22 41.8(6)
C20 Fe1 C22 68.3(7)
C21 Fe1 C15 123.0(8)
C13 Fe1 C15 68.3(7)
C17 Fe1 C15 68.5(7)
C14 Fe1 C15 40.1(7)
C16 Fe1 C15 40.7(8)
C19 Fe1 C15 124.1(7)
C18 Fe1 C15 158.5(7)
C20 Fe1 C15 107.9(7)
C22 Fe1 C15 158.4(7)
C43 Fe31 C50 151.2(6)
C43 Fe31 C47 41.3(6)
C50 Fe31 C47 166.4(6)
C43 Fe31 C52 129.3(6)
C50 Fe31 C52 67.3(7)
C47 Fe31 C52 108.6(7)
C43 Fe31 C46 69.4(6)
C50 Fe31 C46 128.0(7)
C47 Fe31 C46 41.1(6)
C52 Fe31 C46 117.9(6)
C43 Fe31 C51 167.6(7)
C50 Fe31 C51 39.9(7)
C47 Fe31 C51 128.8(7)
C52 Fe31 C51 40.5(7)
C46 Fe31 C51 107.7(6)
C43 Fe31 C44 41.4(6)
C50 Fe31 C44 117.4(6)
C47 Fe31 C44 69.3(6)
C52 Fe31 C44 167.9(6)
C46 Fe31 C44 68.9(6)
C51 Fe31 C44 150.0(7)
C43 Fe31 C49 117.9(6)
C50 Fe31 C49 40.5(6)
C47 Fe31 C49 151.5(6)
C52 Fe31 C49 67.4(6)
C46 Fe31 C49 166.6(6)
C51 Fe31 C49 67.7(6)
C44 Fe31 C49 108.4(6)
C43 Fe31 C45 69.6(6)
C50 Fe31 C45 107.6(7)
C47 Fe31 C45 69.1(6)
C52 Fe31 C45 150.3(6)
C46 Fe31 C45 40.6(6)
C51 Fe31 C45 116.5(6)
C44 Fe31 C45 41.2(6)
C49 Fe31 C45 128.9(6)
C43 Fe31 C48 107.7(6)
C50 Fe31 C48 68.4(6)
C47 Fe31 C48 117.8(6)
C52 Fe31 C48 40.8(6)
C46 Fe31 C48 151.4(6)
C51 Fe31 C48 68.8(6)
C44 Fe31 C48 128.7(6)
C49 Fe31 C48 40.3(6)
C45 Fe31 C48 167.1(6)
C1 P1 C13 102.2(7)
C1 P1 B1 111.6(7)
C13 P1 B1 110.1(9)
C1 P1 B9 111.3(7)
C13 P1 B9 106.9(8)
B1 P1 B9 114.0(9)
C9 P9 C26 109.4(7)
C9 P9 C23 104.5(7)
C26 P9 C23 107.3(7)
C9 P9 B9 114.1(7)
C26 P9 B9 109.8(7)
C23 P9 B9 111.4(8)
C43 P31 C31 102.3(6)
C43 P31 B39 107.3(7)
C31 P31 B39 107.4(7)
C43 P31 B31 111.8(8)
C31 P31 B31 108.6(7)
B39 P31 B31 118.2(8)
C39 P39 C56 108.6(7)
C39 P39 C53 101.6(8)
C56 P39 C53 110.0(8)
C39 P39 B39 108.3(7)
C56 P39 B39 111.4(8)
C53 P39 B39 116.4(8)
C2 C1 C10 118.0(13)
C2 C1 P1 115.5(10)
C10 C1 P1 126.1(11)
C3 C2 C1 122.7(13)
C3 C2 H2 118.6
C1 C2 H2 118.6
C4 C3 C2 120.2(14)
C4 C3 H3 119.9
C2 C3 H3 119.9
C3 C4 C5 118.1(13)
C3 C4 C11 132.8(14)
C5 C4 C11 109.0(13)
C10 C5 C4 124.4(13)
C10 C5 C6 124.4(13)
C4 C5 C6 111.2(13)
C7 C6 C5 119.1(14)
C7 C6 C12 132.2(14)
C5 C6 C12 108.7(14)
C6 C7 C8 118.3(14)
C6 C7 H7 120.9
C8 C7 H7 120.9
C9 C8 C7 121.9(14)
C9 C8 H8 119.0
C7 C8 H8 119.0
C8 C9 C10 121.4(13)
C8 C9 P9 116.8(11)
C10 C9 P9 121.0(10)
C9 C10 C5 114.7(13)
C9 C10 C1 128.7(13)
C5 C10 C1 116.5(12)
C12 C11 C4 104.4(13)
C12 C11 H11A 110.9
C4 C11 H11A 110.9
C12 C11 H11B 110.9
C4 C11 H11B 110.9
H11A C11 H11B 108.9
C6 C12 C11 106.4(13)
C6 C12 H12A 110.5
C11 C12 H12A 110.5
C6 C12 H12B 110.5
C11 C12 H12B 110.5
H12A C12 H12B 108.6
C14 C13 C17 107.4(14)
C14 C13 P1 128.4(12)
C17 C13 P1 124.1(13)
C14 C13 Fe1 70.0(9)
C17 C13 Fe1 69.2(8)
P1 C13 Fe1 123.3(8)
C15 C14 C13 109.2(15)
C15 C14 Fe1 71.1(10)
C13 C14 Fe1 69.3(9)
C15 C14 H14 125.4
C13 C14 H14 125.4
Fe1 C14 H14 125.7
C14 C15 C16 107.9(16)
C14 C15 Fe1 68.8(9)
C16 C15 Fe1 68.6(10)
C14 C15 H15 126.1
C16 C15 H15 126.1
Fe1 C15 H15 128.1
C17 C16 C15 107.8(15)
C17 C16 Fe1 69.1(9)
C15 C16 Fe1 70.7(10)
C17 C16 H16 126.1
C15 C16 H16 126.1
Fe1 C16 H16 125.7
C16 C17 C13 107.7(15)
C16 C17 Fe1 69.9(9)
C13 C17 Fe1 69.2(8)
C16 C17 H17 126.2
C13 C17 H17 126.2
Fe1 C17 H17 126.3
C19 C18 C22 107.3(15)
C19 C18 Fe1 70.1(9)
C22 C18 Fe1 69.2(9)
C19 C18 H18 126.3
C22 C18 H18 126.3
Fe1 C18 H18 125.9
C18 C19 C20 110.3(14)
C18 C19 Fe1 70.7(9)
C20 C19 Fe1 69.9(8)
C18 C19 H19 124.9
C20 C19 H19 124.9
Fe1 C19 H19 126.1
C19 C20 C21 106.1(15)
C19 C20 Fe1 69.2(8)
C21 C20 Fe1 68.4(8)
C19 C20 H20 126.9
C21 C20 H20 126.9
Fe1 C20 H20 127.0
C22 C21 C20 108.9(14)
C22 C21 Fe1 71.1(9)
C20 C21 Fe1 70.4(9)
C22 C21 H21 125.6
C20 C21 H21 125.6
Fe1 C21 H21 124.5
C21 C22 C18 107.4(15)
C21 C22 Fe1 68.8(10)
C18 C22 Fe1 69.0(9)
C21 C22 H22 126.3
C18 C22 H22 126.3
Fe1 C22 H22 127.4
C25 C23 C24 109.7(14)
C25 C23 P9 115.0(11)
C24 C23 P9 110.9(11)
C25 C23 H23 106.9
C24 C23 H23 106.9
P9 C23 H23 106.9
C23 C24 H24A 109.5
C23 C24 H24B 109.5
H24A C24 H24B 109.5
C23 C24 H24C 109.5
H24A C24 H24C 109.5
H24B C24 H24C 109.5
C23 C25 H25A 109.5
C23 C25 H25B 109.5
H25A C25 H25B 109.5
C23 C25 H25C 109.5
H25A C25 H25C 109.5
H25B C25 H25C 109.5
C27 C26 C28 111.6(13)
C27 C26 P9 111.7(11)
C28 C26 P9 111.1(11)
C27 C26 H26 107.4
C28 C26 H26 107.4
P9 C26 H26 107.4
C26 C27 H27A 109.5
C26 C27 H27B 109.5
H27A C27 H27B 109.5
C26 C27 H27C 109.5
H27A C27 H27C 109.5
H27B C27 H27C 109.5
C26 C28 H28A 109.5
C26 C28 H28B 109.5
H28A C28 H28B 109.5
C26 C28 H28C 109.5
H28A C28 H28C 109.5
H28B C28 H28C 109.5
C32 C31 C40 119.2(13)
C32 C31 P31 115.2(10)
C40 C31 P31 125.6(11)
C31 C32 C33 123.5(13)
C31 C32 H32 118.3
C33 C32 H32 118.3
C34 C33 C32 117.9(13)
C34 C33 H33 121.1
C32 C33 H33 121.1
C33 C34 C35 119.3(13)
C33 C34 C41 132.9(14)
C35 C34 C41 107.7(14)
C34 C35 C36 111.8(13)
C34 C35 C40 123.3(14)
C36 C35 C40 124.9(13)
C37 C36 C35 118.7(13)
C37 C36 C42 132.9(14)
C35 C36 C42 108.5(13)
C36 C37 C38 118.6(14)
C36 C37 H37 120.7
C38 C37 H37 120.7
C39 C38 C37 123.9(14)
C39 C38 H38 118.1
C37 C38 H38 118.1
C38 C39 C40 119.5(14)
C38 C39 P39 120.1(12)
C40 C39 P39 119.8(11)
C31 C40 C35 116.7(13)
C31 C40 C39 128.8(14)
C35 C40 C39 114.5(13)
C34 C41 C42 106.7(14)
C34 C41 H41A 110.4
C42 C41 H41A 110.4
C34 C41 H41B 110.4
C42 C41 H41B 110.4
H41A C41 H41B 108.6
C36 C42 C41 105.3(13)
C36 C42 H42A 110.7
C41 C42 H42A 110.7
C36 C42 H42B 110.7
C41 C42 H42B 110.7
H42A C42 H42B 108.8
C47 C43 C44 108.2(13)
C47 C43 P31 126.7(11)
C44 C43 P31 125.1(11)
C47 C43 Fe31 69.9(8)
C44 C43 Fe31 70.5(8)
P31 C43 Fe31 124.6(8)
C43 C44 C45 107.4(14)
C43 C44 Fe31 68.1(8)
C45 C44 Fe31 69.5(9)
C43 C44 H44 126.3
C45 C44 H44 126.3
Fe31 C44 H44 127.7
C46 C45 C44 107.9(14)
C46 C45 Fe31 69.3(8)
C44 C45 Fe31 69.3(9)
C46 C45 H45 126.0
C44 C45 H45 126.0
Fe31 C45 H45 126.8
C45 C46 C47 108.6(13)
C45 C46 Fe31 70.0(8)
C47 C46 Fe31 69.1(8)
C45 C46 H46 125.7
C47 C46 H46 125.7
Fe31 C46 H46 126.8
C43 C47 C46 107.8(13)
C43 C47 Fe31 68.8(8)
C46 C47 Fe31 69.8(7)
C43 C47 H47 126.1
C46 C47 H47 126.1
Fe31 C47 H47 126.9
C49 C48 C52 106.0(13)
C49 C48 Fe31 69.8(8)
C52 C48 Fe31 69.0(9)
C49 C48 H48 127.0
C52 C48 H48 127.0
Fe31 C48 H48 125.8
C50 C49 C48 108.4(13)
C50 C49 Fe31 68.7(8)
C48 C49 Fe31 69.9(8)
C50 C49 H49 125.8
C48 C49 H49 125.8
Fe31 C49 H49 127.1
C51 C50 C49 109.3(14)
C51 C50 Fe31 70.9(8)
C49 C50 Fe31 70.8(8)
C51 C50 H50 125.4
C49 C50 H50 125.4
Fe31 C50 H50 124.5
C50 C51 C52 107.1(14)
C50 C51 Fe31 69.2(8)
C52 C51 Fe31 69.5(9)
C50 C51 H51 126.5
C52 C51 H51 126.5
Fe31 C51 H51 126.4
C51 C52 C48 109.2(14)
C51 C52 Fe31 70.0(9)
C48 C52 Fe31 70.1(8)
C51 C52 H52 125.4
C48 C52 H52 125.4
Fe31 C52 H52 126.0
C55 C53 C54 111.7(14)
C55 C53 P39 112.8(13)
C54 C53 P39 113.2(13)
C55 C53 H53 106.2
C54 C53 H53 106.2
P39 C53 H53 106.2
C53 C54 H54A 109.5
C53 C54 H54B 109.5
H54A C54 H54B 109.5
C53 C54 H54C 109.5
H54A C54 H54C 109.5
H54B C54 H54C 109.5
C53 C55 H55A 109.5
C53 C55 H55B 109.5
H55A C55 H55B 109.5
C53 C55 H55C 109.5
H55A C55 H55C 109.5
H55B C55 H55C 109.5
C58 C56 C57 110.1(15)
C58 C56 P39 111.9(11)
C57 C56 P39 111.5(12)
C58 C56 H56 107.7
C57 C56 H56 107.7
P39 C56 H56 107.7
C56 C57 H57A 109.5
C56 C57 H57B 109.5
H57A C57 H57B 109.5
C56 C57 H57C 109.5
H57A C57 H57C 109.5
H57B C57 H57C 109.5
C56 C58 H58A 109.5
C56 C58 H58B 109.5
H58A C58 H58B 109.5
C56 C58 H58C 109.5
H58A C58 H58C 109.5
H58B C58 H58C 109.5
P1 B1 H1A 109.5
P1 B1 H1B 109.5
H1A B1 H1B 109.5
P1 B1 H1C 109.5
H1A B1 H1C 109.5
H1B B1 H1C 109.5
P9 B9 P1 110.9(9)
P9 B9 H9A 109.5
P1 B9 H9A 109.5
P9 B9 H9B 109.5
P1 B9 H9B 109.5
H9A B9 H9B 108.0
P31 B31 H31A 109.5
P31 B31 H31B 109.5
H31A B31 H31B 109.5
P31 B31 H31C 109.5
H31A B31 H31C 109.5
H31B B31 H31C 109.5
P39 B39 P31 106.6(8)
P39 B39 H39A 110.4
P31 B39 H39A 110.4
P39 B39 H39B 110.4
P31 B39 H39B 110.4
H39A B39 H39B 108.6

loop_
_geom_bond_atom_site_label_1
_geom_bond_atom_site_label_2
_geom_bond_distance
Fe1 C21 2.023(15)
Fe1 C13 2.029(15)
Fe1 C17 2.030(15)
Fe1 C14 2.038(15)
Fe1 C16 2.040(16)
Fe1 C19 2.041(14)
Fe1 C18 2.049(16)
Fe1 C20 2.050(15)
Fe1 C22 2.053(17)
Fe1 C15 2.069(18)
Fe31 C43 2.023(14)
Fe31 C50 2.029(14)
Fe31 C47 2.039(13)
Fe31 C52 2.044(16)
Fe31 C46 2.048(13)
Fe31 C51 2.051(14)
Fe31 C44 2.056(15)
Fe31 C49 2.057(14)
Fe31 C45 2.058(16)
Fe31 C48 2.059(15)
P1 C1 1.816(14)
P1 C13 1.820(16)
P1 B1 1.941(18)
P1 B9 1.944(18)
P9 C9 1.818(14)
P9 C26 1.838(15)
P9 C23 1.842(14)
P9 B9 1.917(19)
P31 C43 1.813(15)
P31 C31 1.845(14)
P31 B39 1.939(17)
P31 B31 1.942(17)
P39 C39 1.804(15)
P39 C56 1.842(16)
P39 C53 1.861(16)
P39 B39 1.903(17)
C1 C2 1.42(2)
C1 C10 1.44(2)
C2 C3 1.41(2)
C2 H2 0.9500
C3 C4 1.37(2)
C3 H3 0.9500
C4 C5 1.42(2)
C4 C11 1.53(2)
C5 C10 1.42(2)
C5 C6 1.42(2)
C6 C7 1.36(2)
C6 C12 1.51(2)
C7 C8 1.43(2)
C7 H7 0.9500
C8 C9 1.39(2)
C8 H8 0.9500
C9 C10 1.414(19)
C11 C12 1.53(2)
C11 H11A 0.9900
C11 H11B 0.9900
C12 H12A 0.9900
C12 H12B 0.9900
C13 C14 1.41(2)
C13 C17 1.44(2)
C14 C15 1.41(2)
C14 H14 0.9500
C15 C16 1.43(3)
C15 H15 0.9500
C16 C17 1.43(2)
C16 H16 0.9500
C17 H17 0.9500
C18 C19 1.37(2)
C18 C22 1.46(2)
C18 H18 0.9500
C19 C20 1.43(2)
C19 H19 0.9500
C20 C21 1.44(2)
C20 H20 0.9500
C21 C22 1.40(3)
C21 H21 0.9500
C22 H22 0.9500
C23 C25 1.48(2)
C23 C24 1.51(2)
C23 H23 1.0000
C24 H24A 0.9800
C24 H24B 0.9800
C24 H24C 0.9800
C25 H25A 0.9800
C25 H25B 0.9800
C25 H25C 0.9800
C26 C27 1.52(2)
C26 C28 1.55(2)
C26 H26 1.0000
C27 H27A 0.9800
C27 H27B 0.9800
C27 H27C 0.9800
C28 H28A 0.9800
C28 H28B 0.9800
C28 H28C 0.9800
C31 C32 1.40(2)
C31 C40 1.41(2)
C32 C33 1.43(2)
C32 H32 0.9500
C33 C34 1.38(2)
C33 H33 0.9500
C34 C35 1.42(2)
C34 C41 1.51(2)
C35 C36 1.43(2)
C35 C40 1.43(2)
C36 C37 1.37(2)
C36 C42 1.51(2)
C37 C38 1.42(2)
C37 H37 0.9500
C38 C39 1.39(2)
C38 H38 0.9500
C39 C40 1.45(2)
C41 C42 1.52(2)
C41 H41A 0.9900
C41 H41B 0.9900
C42 H42A 0.9900
C42 H42B 0.9900
C43 C47 1.43(2)
C43 C44 1.44(2)
C44 C45 1.45(2)
C44 H44 0.9500
C45 C46 1.42(2)
C45 H45 0.9500
C46 C47 1.44(2)
C46 H46 0.9500
C47 H47 0.9500
C48 C49 1.42(2)
C48 C52 1.43(2)
C48 H48 0.9500
C49 C50 1.41(2)
C49 H49 0.9500
C50 C51 1.39(2)
C50 H50 0.9500
C51 C52 1.42(2)
C51 H51 0.9500
C52 H52 0.9500
C53 C55 1.49(2)
C53 C54 1.53(2)
C53 H53 1.0000
C54 H54A 0.9800
C54 H54B 0.9800
C54 H54C 0.9800
C55 H55A 0.9800
C55 H55B 0.9800
C55 H55C 0.9800
C56 C58 1.52(2)
C56 C57 1.53(2)
C56 H56 1.0000
C57 H57A 0.9800
C57 H57B 0.9800
C57 H57C 0.9800
C58 H58A 0.9800
C58 H58B 0.9800
C58 H58C 0.9800
B1 H1A 0.9800
B1 H1B 0.9800
B1 H1C 0.9800
B9 H9A 0.9900
B9 H9B 0.9900
B31 H31A 0.9800
B31 H31B 0.9800
B31 H31C 0.9800
B39 H39A 0.9900
B39 H39B 0.9900

loop_
_geom_torsion_atom_site_label_1
_geom_torsion_atom_site_label_2
_geom_torsion_atom_site_label_3
_geom_torsion_atom_site_label_4
_geom_torsion
C13 P1 C1 C2 -73.8(13)
B1 P1 C1 C2 43.8(14)
B9 P1 C1 C2 172.4(12)
C13 P1 C1 C10 98.5(14)
B1 P1 C1 C10 -143.9(13)
B9 P1 C1 C10 -15.3(16)
C10 C1 C2 C3 -1(2)
P1 C1 C2 C3 171.7(12)
C1 C2 C3 C4 -2(2)
C2 C3 C4 C5 4(2)
C2 C3 C4 C11 -177.8(17)
C3 C4 C5 C10 -2(2)
C11 C4 C5 C10 179.4(14)
C3 C4 C5 C6 178.1(14)
C11 C4 C5 C6 -0.8(18)
C10 C5 C6 C7 0(2)
C4 C5 C6 C7 179.9(14)
C10 C5 C6 C12 177.7(14)
C4 C5 C6 C12 -2.1(18)
C5 C6 C7 C8 4(2)
C12 C6 C7 C8 -173.6(16)
C6 C7 C8 C9 -4(3)
C7 C8 C9 C10 -1(2)
C7 C8 C9 P9 169.2(12)
C26 P9 C9 C8 35.9(14)
C23 P9 C9 C8 -78.7(14)
B9 P9 C9 C8 159.4(13)
C26 P9 C9 C10 -154.3(12)
C23 P9 C9 C10 91.1(13)
B9 P9 C9 C10 -30.9(14)
C8 C9 C10 C5 4(2)
P9 C9 C10 C5 -165.4(10)
C8 C9 C10 C1 -178.5(15)
P9 C9 C10 C1 12(2)
C4 C5 C10 C9 176.2(13)
C6 C5 C10 C9 -4(2)
C4 C5 C10 C1 -2(2)
C6 C5 C10 C1 178.5(14)
C2 C1 C10 C9 -174.5(14)
P1 C1 C10 C9 13(2)
C2 C1 C10 C5 3(2)
P1 C1 C10 C5 -169.0(11)
C3 C4 C11 C12 -175.4(17)
C5 C4 C11 C12 3.2(18)
C7 C6 C12 C11 -178.3(18)
C5 C6 C12 C11 4.1(18)
C4 C11 C12 C6 -4.3(18)
C1 P1 C13 C14 -83.6(15)
B1 P1 C13 C14 157.8(14)
B9 P1 C13 C14 33.5(16)
C1 P1 C13 C17 100.3(13)
B1 P1 C13 C17 -18.3(15)
B9 P1 C13 C17 -142.7(13)
C1 P1 C13 Fe1 -173.6(9)
B1 P1 C13 Fe1 67.8(11)
B9 P1 C13 Fe1 -56.5(12)
C17 C13 C14 C15 -0.7(18)
P1 C13 C14 C15 -177.4(12)
Fe1 C13 C14 C15 -60.1(11)
C17 C13 C14 Fe1 59.4(10)
P1 C13 C14 Fe1 -117.2(13)
C13 C14 C15 C16 1.5(18)
Fe1 C14 C15 C16 -57.5(12)
C13 C14 C15 Fe1 59.1(11)
C14 C15 C16 C17 -1.7(18)
Fe1 C15 C16 C17 -59.4(11)
C14 C15 C16 Fe1 57.7(11)
C15 C16 C17 C13 1.2(18)
Fe1 C16 C17 C13 -59.1(11)
C15 C16 C17 Fe1 60.4(11)
C14 C13 C17 C16 -0.3(17)
P1 C13 C17 C16 176.5(11)
Fe1 C13 C17 C16 59.6(11)
C14 C13 C17 Fe1 -59.9(10)
P1 C13 C17 Fe1 116.9(12)
C22 C18 C19 C20 -0.6(17)
Fe1 C18 C19 C20 58.9(10)
C22 C18 C19 Fe1 -59.4(10)
C18 C19 C20 C21 -0.7(17)
Fe1 C19 C20 C21 58.7(10)
C18 C19 C20 Fe1 -59.4(11)
C19 C20 C21 C22 1.8(17)
Fe1 C20 C21 C22 61.0(11)
C19 C20 C21 Fe1 -59.2(10)
C20 C21 C22 C18 -2.1(17)
Fe1 C21 C22 C18 58.4(10)
C20 C21 C22 Fe1 -60.5(11)
C19 C18 C22 C21 1.7(17)
Fe1 C18 C22 C21 -58.3(11)
C19 C18 C22 Fe1 60.0(10)
C9 P9 C23 C25 58.7(13)
C26 P9 C23 C25 -57.4(13)
B9 P9 C23 C25 -177.6(12)
C9 P9 C23 C24 -66.5(13)
C26 P9 C23 C24 177.4(12)
B9 P9 C23 C24 57.1(14)
C9 P9 C26 C27 -177.0(11)
C23 P9 C26 C27 -64.1(12)
B9 P9 C26 C27 57.2(13)
C9 P9 C26 C28 57.7(13)
C23 P9 C26 C28 170.6(11)
B9 P9 C26 C28 -68.2(14)
C43 P31 C31 C32 -53.6(12)
B39 P31 C31 C32 -166.3(11)
B31 P31 C31 C32 64.8(13)
C43 P31 C31 C40 124.8(13)
B39 P31 C31 C40 12.1(15)
B31 P31 C31 C40 -116.8(14)
C40 C31 C32 C33 -2(2)
P31 C31 C32 C33 176.5(11)
C31 C32 C33 C34 -2(2)
C32 C33 C34 C35 4(2)
C32 C33 C34 C41 -179.6(16)
C33 C34 C35 C36 177.5(13)
C41 C34 C35 C36 0.4(17)
C33 C34 C35 C40 -2(2)
C41 C34 C35 C40 -179.4(13)
C34 C35 C36 C37 -178.3(13)
C40 C35 C36 C37 1(2)
C34 C35 C36 C42 0.9(17)
C40 C35 C36 C42 -179.4(13)
C35 C36 C37 C38 1(2)
C42 C36 C37 C38 -178.1(16)
C36 C37 C38 C39 -2(2)
C37 C38 C39 C40 0(2)
C37 C38 C39 P39 172.1(12)
C56 P39 C39 C38 26.8(16)
C53 P39 C39 C38 -89.1(15)
B39 P39 C39 C38 147.9(14)
C56 P39 C39 C40 -161.5(12)
C53 P39 C39 C40 82.6(13)
B39 P39 C39 C40 -40.5(14)
C32 C31 C40 C35 4(2)
P31 C31 C40 C35 -174.5(10)
C32 C31 C40 C39 -174.9(14)
P31 C31 C40 C39 7(2)
C34 C35 C40 C31 -2(2)
C36 C35 C40 C31 178.5(14)
C34 C35 C40 C39 177.1(13)
C36 C35 C40 C39 -3(2)
C38 C39 C40 C31 -179.6(15)
P39 C39 C40 C31 9(2)
C38 C39 C40 C35 2(2)
P39 C39 C40 C35 -170.1(10)
C33 C34 C41 C42 -178.0(16)
C35 C34 C41 C42 -1.4(17)
C37 C36 C42 C41 177.3(17)
C35 C36 C42 C41 -1.7(17)
C34 C41 C42 C36 1.9(17)
C31 P31 C43 C47 97.0(13)
B39 P31 C43 C47 -150.2(13)
B31 P31 C43 C47 -19.0(15)
C31 P31 C43 C44 -83.8(13)
B39 P31 C43 C44 29.0(14)
B31 P31 C43 C44 160.1(12)
C31 P31 C43 Fe31 -173.3(8)
B39 P31 C43 Fe31 -60.5(11)
B31 P31 C43 Fe31 70.7(11)
C47 C43 C44 C45 1.5(16)
P31 C43 C44 C45 -177.7(11)
Fe31 C43 C44 C45 -58.5(10)
C47 C43 C44 Fe31 60.0(10)
P31 C43 C44 Fe31 -119.2(11)
C43 C44 C45 C46 -1.2(16)
Fe31 C44 C45 C46 -58.8(10)
C43 C44 C45 Fe31 57.7(10)
C44 C45 C46 C47 0.3(16)
Fe31 C45 C46 C47 -58.5(10)
C44 C45 C46 Fe31 58.8(10)
C44 C43 C47 C46 -1.3(16)
P31 C43 C47 C46 177.9(11)
Fe31 C43 C47 C46 59.1(10)
C44 C43 C47 Fe31 -60.4(10)
P31 C43 C47 Fe31 118.8(12)
C45 C46 C47 C43 0.6(16)
Fe31 C46 C47 C43 -58.4(10)
C45 C46 C47 Fe31 59.1(10)
C52 C48 C49 C50 -1.8(16)
Fe31 C48 C49 C50 58.1(10)
C52 C48 C49 Fe31 -59.8(10)
C48 C49 C50 C51 1.9(17)
Fe31 C49 C50 C51 60.7(10)
C48 C49 C50 Fe31 -58.8(10)
C49 C50 C51 C52 -1.2(17)
Fe31 C50 C51 C52 59.4(10)
C49 C50 C51 Fe31 -60.7(10)
C50 C51 C52 C48 0.1(17)
Fe31 C51 C52 C48 59.4(11)
C50 C51 C52 Fe31 -59.3(10)
C49 C48 C52 C51 1.0(17)
Fe31 C48 C52 C51 -59.3(11)
C49 C48 C52 Fe31 60.3(10)
C39 P39 C53 C55 70.6(15)
C56 P39 C53 C55 -44.3(16)
B39 P39 C53 C55 -172.1(13)
C39 P39 C53 C54 -161.4(14)
C56 P39 C53 C54 83.7(15)
B39 P39 C53 C54 -44.1(16)
C39 P39 C56 C58 60.0(13)
C53 P39 C56 C58 170.3(11)
B39 P39 C56 C58 -59.1(14)
C39 P39 C56 C57 -176.1(13)
C53 P39 C56 C57 -65.8(15)
B39 P39 C56 C57 64.8(15)
